data_1529721
loop_
_publ_author_name
'Carillo-Cabrera, W.'
'Thomas, J.O.'
'Farrington, G.C.'

_publ_section_title
;
 The structure of the lanthanide Gd3+, Eu3+ and Nd3+ beta''- aluminas
;
_journal_name_full 'Solid State Ionics'
_journal_page_first 317
_journal_page_last 323
_journal_volume 28
_journal_year 1988
_chemical_formula_sum 'Al10.96 Gd0.58 O17'
_chemical_name_systematic 'Gd0.58 Al10.96 O17'
_space_group_IT_number 166
_symmetry_space_group_name_Hall '-R 3 2"'
_symmetry_space_group_name_H-M 'R -3 m :H'
_cell_angle_alpha 90
_cell_angle_beta 90
_cell_angle_gamma 120
_cell_formula_units_Z 3
_cell_length_a 5.625
_cell_length_b 5.625
_cell_length_c 33.134
_cell_volume 907.924
_citation_journal_id_ASTM SSIOD3
_cod_data_source_file Carillo-Cabrera_SSIOD3_1988_1736.cif
_cod_data_source_block Al10.96Gd0.58O17
_cod_original_cell_volume 907.9241
_cod_database_code 1529721

loop_
_symmetry_equiv_pos_as_xyz
x,y,z
-y,x-y,z
-x+y,-x,z
y,x,-z
-x,-x+y,-z
x-y,-y,-z
-x,-y,-z
y,-x+y,-z
x-y,x,-z
-y,-x,z
x,x-y,z
-x+y,y,z
x+2/3,y+1/3,z+1/3
-y+2/3,x-y+1/3,z+1/3
-x+y+2/3,-x+1/3,z+1/3
y+2/3,x+1/3,-z+1/3
-x+2/3,-x+y+1/3,-z+1/3
x-y+2/3,-y+1/3,-z+1/3
-x+2/3,-y+1/3,-z+1/3
y+2/3,-x+y+1/3,-z+1/3
x-y+2/3,x+1/3,-z+1/3
-y+2/3,-x+1/3,z+1/3
x+2/3,x-y+1/3,z+1/3
-x+y+2/3,y+1/3,z+1/3
x+1/3,y+2/3,z+2/3
-y+1/3,x-y+2/3,z+2/3
-x+y+1/3,-x+2/3,z+2/3
y+1/3,x+2/3,-z+2/3
-x+1/3,-x+y+2/3,-z+2/3
x-y+1/3,-y+2/3,-z+2/3
-x+1/3,-y+2/3,-z+2/3
y+1/3,-x+y+2/3,-z+2/3
x-y+1/3,x+2/3,-z+2/3
-y+1/3,-x+2/3,z+2/3
x+1/3,x-y+2/3,z+2/3
-x+y+1/3,y+2/3,z+2/3

loop_
_atom_site_label
_atom_site_type_symbol
_atom_site_fract_x
_atom_site_fract_y
_atom_site_fract_z
_atom_site_occupancy
_atom_site_U_iso_or_equiv
Al2 Al+3 0 0 0.35034 0.5 0.0
Gd1 Gd+1 0 0 0.1773 0.007 0.0
O2 O-2 0 0 0.2944 1 0.0
O5 O-2 0.4226 0.6667 0.1667 0.167 0.0
O4 O-2 0.16309 0.32618 0.23377 1 0.0
Al5 Al+3 0 0 0.45037 1 0.0
O3 O-2 0 0 0.09919 1 0.0
Gd2 Gd+1 0.3333 0.1667 0.1667 0.188 0.0
Al4 Al+3 0.33464 0.16732 0.07227 1 0.0
Al3 Al+3 0 0 -0.35034 0.482 0.0
O1 O-2 0.15368 0.30736 0.03497 1 0.0
Al1 Al+3 0 0 0 1 0.0
